data_4306053
loop_
_publ_author_name
'Massimo Casanova'
'Ennio Zangrando'
'Elisabetta Iengo'
'Enzo Alessio'
'Maria Teresa Indelli'
'Franco Scandola'
'Michele Orlandi'

_publ_section_title
;
Structural and Photophysical Characterization of Multichromophoric
Pyridylporphyrin-Rhenium(I) Conjugates
;
_journal_name_full 'Inorganic Chemistry'
_journal_page_first 10407
_journal_page_last 10418
_journal_paper_doi 10.1021/ic800971e
_journal_volume 47
_journal_year 2008
_chemical_formula_moiety 'C92 H58 N16 O12 Re4 4+, 4(C F3 S O3 1-)'
_chemical_formula_sum 'C96 H58 F12 N16 O24 Re4 S4'
_chemical_formula_weight 2920.62
_chemical_name_systematic
;
 tetra[(fac-tricarbonyl-(2,2'bipyridine)-rhenium(I)]-
 -(5-10-15-20-tetra(4'pyridyl)porphyrine)
 tetratriflate 
;
_space_group_IT_number 19
_symmetry_cell_setting orthorhombic
_symmetry_space_group_name_Hall 'P 2ac 2ab'
_symmetry_space_group_name_H-M 'P 21 21 21'
_atom_sites_solution_hydrogens geom
_atom_sites_solution_primary direct
_atom_sites_solution_secondary difmap
_audit_creation_method SHELXL-97
_cell_angle_alpha 90.00
_cell_angle_beta 90.00
_cell_angle_gamma 90.00
_cell_formula_units_Z 4
_cell_length_a 16.546(4)
_cell_length_b 19.760(5)
_cell_length_c 39.363(6)
_cell_measurement_temperature 173(2)
_cell_volume 12870(5)
_computing_cell_refinement 'Denzo (Otwinowski & Minor 1997)'
_computing_data_collection 'Nonius, Supergui'
_computing_data_reduction 'Denzo and Scalepack (Otwinowski & Minor 1997)'
_computing_molecular_graphics 'Ortep3/windows (Farrugia,1997)'
_computing_publication_material 'Wingx 1.70.00 (Farrugia, 1999)'
_computing_structure_refinement 'SHELX97 (Sheldrick, 1998)'
_computing_structure_solution 'SHELX97 (Sheldrick, 1998)'
_diffrn_ambient_temperature 173(2)
_diffrn_detector_area_resol_mean 14
_diffrn_measured_fraction_theta_full 0.862
_diffrn_measured_fraction_theta_max 0.862
_diffrn_measurement_device_type Kappa-CCD2000
_diffrn_measurement_method 'CCD rotation images, thick slices'
_diffrn_radiation_monochromator graphite
_diffrn_radiation_source 'fine-focus sealed tube'
_diffrn_radiation_type CuK\a
_diffrn_radiation_wavelength 1.54178
_diffrn_reflns_av_R_equivalents 0.0880
_diffrn_reflns_av_sigmaI/netI 0.0867
_diffrn_reflns_limit_h_max 17
_diffrn_reflns_limit_h_min -17
_diffrn_reflns_limit_k_max 20
_diffrn_reflns_limit_k_min -20
_diffrn_reflns_limit_l_max 45
_diffrn_reflns_limit_l_min -45
_diffrn_reflns_number 92363
_diffrn_reflns_theta_full 63.37
_diffrn_reflns_theta_max 63.37
_diffrn_reflns_theta_min 2.50
_exptl_absorpt_coefficient_mu 8.497
_exptl_absorpt_correction_T_max 0.1786
_exptl_absorpt_correction_T_min 0.1033
_exptl_absorpt_correction_type refdelf
_exptl_absorpt_process_details
;
Parkin S,Moezzi B & Hope H, (1995) J. Appl. Cryst. 28, 53-56
Cubic fit to sin(theta)/lambda - 24 parameters
;
_exptl_crystal_density_diffrn 1.507
_exptl_crystal_density_method 'not measured'
_exptl_crystal_F_000 5640
_refine_diff_density_max 1.599
_refine_diff_density_min -1.231
_refine_diff_density_rms 0.161
_refine_ls_abs_structure_details 'Flack H D (1983), Acta Cryst. A39, 876-881'
_refine_ls_abs_structure_Flack 0.15(2)
_refine_ls_extinction_coef 0.00023(2)
_refine_ls_extinction_expression Fc^*^=kFc[1+0.001xFc^2^\l^3^/sin(2\q)]^-1/4^
_refine_ls_extinction_method SHELXL
_refine_ls_goodness_of_fit_ref 1.006
_refine_ls_hydrogen_treatment constr
_refine_ls_matrix_type full
_refine_ls_number_parameters 1369
_refine_ls_number_reflns 17392
_refine_ls_number_restraints 0
_refine_ls_restrained_S_all 1.008
_refine_ls_R_factor_all 0.1217
_refine_ls_R_factor_gt 0.0858
_refine_ls_shift/su_max 0.009
_refine_ls_shift/su_mean 0.001
_refine_ls_structure_factor_coef Fsqd
_refine_ls_weighting_details 'calc w=1/[\s^2^(Fo^2^)+(0.1698P)^2^+0.0000P] where P=(Fo^2^+2Fc^2^)/3'
_refine_ls_weighting_scheme calc
_refine_ls_wR_factor_gt 0.2245
_refine_ls_wR_factor_ref 0.2641
_reflns_number_gt 9959
_reflns_number_total 17392
_reflns_threshold_expression >2sigma(I)
_cod_data_source_file ic800971e_si_002_2.cif
_cod_data_source_block 2
_cod_database_code 4306053

loop_
_symmetry_equiv_pos_as_xyz
'x, y, z'
'-x+1/2, -y, z+1/2'
'x+1/2, -y+1/2, -z'
'-x, y+1/2, -z+1/2'

loop_
_atom_site_label
_atom_site_type_symbol
_atom_site_fract_x
_atom_site_fract_y
_atom_site_fract_z
_atom_site_U_iso_or_equiv
_atom_site_adp_type
_atom_site_occupancy
_atom_site_symmetry_multiplicity
_atom_site_calc_flag
_atom_site_refinement_flags
_atom_site_disorder_assembly
_atom_site_disorder_group
Re1 Re 0.12546(7) 0.16508(6) 0.36997(3) 0.0870(4) Uani 1 1 d . . .
Re2 Re 0.14933(6) 0.38021(6) 0.71626(2) 0.0824(4) Uani 1 1 d . . .
Re3 Re 0.76644(7) 0.82987(6) 0.63427(3) 0.0893(4) Uani 1 1 d . . .
Re4 Re 0.72580(7) 0.62255(7) 0.28962(2) 0.0884(4) Uani 1 1 d . . .
N1 N 0.1461(12) 0.0988(8) 0.4126(4) 0.070(5) Uani 1 1 d . . .
N2 N 0.0285(11) 0.1839(10) 0.4054(6) 0.095(6) Uani 1 1 d . . .
N3 N 0.1903(12) 0.2421(10) 0.4036(4) 0.077(5) Uani 1 1 d . . .
N4 N 0.1955(15) 0.2817(11) 0.7037(6) 0.119(7) Uani 1 1 d . . .
N5 N 0.0687(11) 0.3405(9) 0.6783(5) 0.079(5) Uani 1 1 d . . .
N6 N 0.2127(12) 0.4126(10) 0.6684(4) 0.082(5) Uani 1 1 d . . .
N7 N 0.8550(10) 0.8146(10) 0.5972(5) 0.087(5) Uani 1 1 d . . .
N8 N 0.7323(14) 0.8960(9) 0.5900(5) 0.089(6) Uani 1 1 d . . .
N9 N 0.7017(11) 0.7564(9) 0.6037(4) 0.073(5) Uani 1 1 d . . .
N12 N 0.6567(11) 0.5933(9) 0.3367(4) 0.069(5) Uani 1 1 d . . .
N11 N 0.6814(13) 0.7188(11) 0.3036(5) 0.101(6) Uani 1 1 d . . .
N10 N 0.8118(12) 0.6634(12) 0.3254(5) 0.101(6) Uani 1 1 d . . .
C1A C 0.1014(17) 0.2261(11) 0.3343(5) 0.091(7) Uani 1 1 d . . .
C2A C 0.2193(11) 0.1433(12) 0.3448(4) 0.079(6) Uani 1 1 d . . .
C3A C 0.0723(19) 0.1054(15) 0.3444(7) 0.127(11) Uani 1 1 d . . .
C4A C 0.1030(13) 0.4668(9) 0.7234(6) 0.091(7) Uani 1 1 d . . .
C5A C 0.2348(11) 0.4070(11) 0.7447(5) 0.078(6) Uani 1 1 d . . .
C6A C 0.0955(14) 0.3493(12) 0.7525(4) 0.093(7) Uani 1 1 d . . .
C7A C 0.6722(12) 0.8438(14) 0.6595(6) 0.106(8) Uani 1 1 d . . .
C8A C 0.796(2) 0.7612(15) 0.6663(8) 0.151(13) Uani 1 1 d . . .
C9A C 0.8189(15) 0.8956(11) 0.6580(6) 0.087(7) Uani 1 1 d . . .
C10A C 0.6434(12) 0.5936(12) 0.2601(5) 0.083(7) Uani 1 1 d . . .
C11A C 0.7723(15) 0.5359(9) 0.2871(6) 0.092(7) Uani 1 1 d . . .
C12A C 0.7876(18) 0.6461(17) 0.2535(6) 0.138(11) Uani 1 1 d . . .
O1 O 0.0830(12) 0.2686(10) 0.3170(5) 0.116(6) Uani 1 1 d . . .
O2 O 0.2753(12) 0.1257(10) 0.3287(5) 0.126(6) Uani 1 1 d . . .
O3 O 0.0363(13) 0.0611(10) 0.3309(5) 0.124(6) Uani 1 1 d . . .
O4 O 0.0764(12) 0.5252(10) 0.7286(5) 0.118(6) Uani 1 1 d . . .
O5 O 0.2891(10) 0.4221(9) 0.7649(4) 0.106(5) Uani 1 1 d . . .
O6 O 0.0591(9) 0.3298(10) 0.7777(4) 0.111(5) Uani 1 1 d . . .
O7 O 0.6267(14) 0.8507(12) 0.6794(5) 0.153(8) Uani 1 1 d . . .
O8 O 0.8240(18) 0.7308(12) 0.6886(7) 0.177(10) Uani 1 1 d . . .
O9 O 0.8504(10) 0.9388(9) 0.6725(4) 0.109(6) Uani 1 1 d . . .
O10 O 0.5935(13) 0.5793(11) 0.2427(5) 0.125(7) Uani 1 1 d . . .
O11 O 0.8015(13) 0.4862(9) 0.2814(5) 0.129(7) Uani 1 1 d . . .
O12 O 0.8247(13) 0.6669(12) 0.2276(5) 0.146(7) Uani 1 1 d . . .
N13 N 0.4224(10) 0.4754(8) 0.4516(4) 0.073(5) Uani 1 1 d . . .
H13N H 0.4243 0.4884 0.4730 0.087 Uiso 1 1 calc R . .
N14 N 0.3431(11) 0.4404(9) 0.5139(4) 0.078(5) Uani 1 1 d . . .
N15 N 0.4549(9) 0.5196(8) 0.5533(4) 0.061(4) Uani 1 1 d . . .
H15N H 0.4519 0.5060 0.5320 0.073 Uiso 1 1 calc R . .
N16 N 0.5296(10) 0.5570(9) 0.4897(4) 0.075(5) Uani 1 1 d . . .
C1 C 0.471(2) 0.4989(16) 0.4268(8) 0.121(9) Uani 1 1 d . . .
C2 C 0.4422(13) 0.4654(11) 0.3939(5) 0.073(6) Uani 1 1 d . . .
H2 H 0.4621 0.4720 0.3715 0.088 Uiso 1 1 calc R . .
C3 C 0.3839(12) 0.4256(10) 0.4040(4) 0.060(5) Uani 1 1 d . . .
H3 H 0.3542 0.3977 0.3888 0.072 Uiso 1 1 calc R . .
C4 C 0.3686(13) 0.4274(11) 0.4387(5) 0.075(6) Uani 1 1 d . . .
C5 C 0.3115(11) 0.3944(9) 0.4619(5) 0.061(5) Uani 1 1 d . . .
C6 C 0.3015(12) 0.4009(9) 0.4948(5) 0.057(5) Uani 1 1 d . . .
C7 C 0.2381(15) 0.3649(11) 0.5109(5) 0.084(6) Uani 1 1 d . . .
H7 H 0.1999 0.3353 0.5008 0.100 Uiso 1 1 calc R . .
C8 C 0.2448(16) 0.3826(14) 0.5439(6) 0.110(8) Uani 1 1 d . . .
H8 H 0.2127 0.3652 0.5619 0.132 Uiso 1 1 calc R . .
C9 C 0.3124(12) 0.4351(10) 0.5477(5) 0.066(5) Uani 1 1 d . . .
C10 C 0.3406(14) 0.4595(11) 0.5776(5) 0.077(6) Uani 1 1 d . . .
C11 C 0.4055(15) 0.4991(10) 0.5793(5) 0.072(6) Uani 1 1 d . . .
C12 C 0.4333(17) 0.5282(14) 0.6106(6) 0.105(8) Uani 1 1 d . . .
H12 H 0.4108 0.5193 0.6324 0.126 Uiso 1 1 calc R . .
C13 C 0.5019(16) 0.5739(13) 0.6040(6) 0.098(8) Uani 1 1 d . . .
H13 H 0.5324 0.6013 0.6192 0.118 Uiso 1 1 calc R . .
C14 C 0.5095(15) 0.5646(12) 0.5660(6) 0.082(6) Uani 1 1 d . . .
C15 C 0.5656(13) 0.6051(11) 0.5475(5) 0.078(6) Uani 1 1 d . . .
C16 C 0.5798(14) 0.6008(11) 0.5114(5) 0.076(6) Uani 1 1 d . . .
C17 C 0.6466(15) 0.6365(11) 0.4932(5) 0.088(7) Uani 1 1 d . . .
H17 H 0.6899 0.6622 0.5024 0.105 Uiso 1 1 calc R . .
C18 C 0.6297(13) 0.6231(11) 0.4609(5) 0.078(6) Uani 1 1 d . . .
H18 H 0.6570 0.6427 0.4421 0.093 Uiso 1 1 calc R . .
C19 C 0.5615(13) 0.5727(11) 0.4580(4) 0.073(6) Uani 1 1 d . . .
C20 C 0.5356(17) 0.5462(14) 0.4273(7) 0.103(8) Uani 1 1 d . . .
C21 C 0.1618(16) 0.2991(13) 0.4042(6) 0.086(7) Uani 1 1 d . . .
H21 H 0.1152 0.3081 0.3909 0.103 Uiso 1 1 calc R . .
C22 C 0.1946(17) 0.3523(13) 0.4239(6) 0.104(8) Uani 1 1 d . . .
H22 H 0.1705 0.3958 0.4256 0.124 Uiso 1 1 calc R . .
C23 C 0.2685(14) 0.3340(13) 0.4411(5) 0.083(6) Uani 1 1 d . . .
C24 C 0.2971(13) 0.2768(11) 0.4383(5) 0.068(5) Uani 1 1 d . . .
H24 H 0.3431 0.2642 0.4513 0.082 Uiso 1 1 calc R . .
C25 C 0.2631(14) 0.2323(14) 0.4170(6) 0.090(7) Uani 1 1 d . . .
H25 H 0.2920 0.1923 0.4114 0.108 Uiso 1 1 calc R . .
C26 C 0.1828(15) 0.4475(13) 0.6463(6) 0.094(7) Uani 1 1 d . . .
H26 H 0.1299 0.4642 0.6505 0.113 Uiso 1 1 calc R . .
C27 C 0.2183(14) 0.4655(11) 0.6157(5) 0.079(6) Uani 1 1 d . . .
H27 H 0.1894 0.4921 0.5997 0.095 Uiso 1 1 calc R . .
C28 C 0.2964(12) 0.4442(10) 0.6087(4) 0.062(5) Uani 1 1 d . . .
C29 C 0.3333(14) 0.4090(11) 0.6337(5) 0.079(6) Uani 1 1 d . . .
H29 H 0.3882 0.3966 0.6304 0.094 Uiso 1 1 calc R . .
C30 C 0.2935(15) 0.3886(14) 0.6659(7) 0.097(8) Uani 1 1 d . . .
H30 H 0.3192 0.3624 0.6830 0.117 Uiso 1 1 calc R . .
C31 C 0.6325(15) 0.7697(12) 0.5902(5) 0.082(6) Uani 1 1 d . . .
H31 H 0.6113 0.8143 0.5920 0.099 Uiso 1 1 calc R . .
C32 C 0.5872(15) 0.7201(12) 0.5726(6) 0.085(7) Uani 1 1 d . . .
H32 H 0.5347 0.7318 0.5647 0.102 Uiso 1 1 calc R . .
C33 C 0.6155(13) 0.6550(11) 0.5663(5) 0.077(6) Uani 1 1 d . . .
C34 C 0.701(2) 0.6410(19) 0.5776(9) 0.159(13) Uani 1 1 d . . .
H34 H 0.7298 0.6008 0.5718 0.191 Uiso 1 1 calc R . .
C35 C 0.7364(19) 0.6947(15) 0.5980(7) 0.115(9) Uani 1 1 d . . .
H35 H 0.7875 0.6863 0.6082 0.138 Uiso 1 1 calc R . .
C36 C 0.5829(14) 0.6069(11) 0.3399(5) 0.072(6) Uani 1 1 d . . .
H36 H 0.5545 0.6281 0.3218 0.086 Uiso 1 1 calc R . .
C37 C 0.5418(14) 0.5909(11) 0.3704(5) 0.081(6) Uani 1 1 d . . .
H37 H 0.4868 0.6039 0.3726 0.098 Uiso 1 1 calc R . .
C38 C 0.5757(13) 0.5592(11) 0.3957(5) 0.069(6) Uani 1 1 d . . .
C39 C 0.6585(14) 0.5430(12) 0.3894(5) 0.081(6) Uani 1 1 d . . .
H39 H 0.6894 0.5219 0.4067 0.097 Uiso 1 1 calc R . .
C40 C 0.6936(14) 0.5573(12) 0.3593(6) 0.093(7) Uani 1 1 d . . .
H40 H 0.7462 0.5405 0.3547 0.111 Uiso 1 1 calc R . .
C41 C 0.2069(16) 0.0591(12) 0.4138(6) 0.088(7) Uani 1 1 d . . .
H41 H 0.2393 0.0501 0.3943 0.106 Uiso 1 1 calc R . .
C42 C 0.2232(19) 0.0292(14) 0.4459(6) 0.123(10) Uani 1 1 d . . .
H42 H 0.2698 0.0011 0.4463 0.148 Uiso 1 1 calc R . .
C43 C 0.1825(16) 0.0339(14) 0.4770(7) 0.119(9) Uani 1 1 d . . .
H43 H 0.1958 0.0108 0.4974 0.143 Uiso 1 1 calc R . .
C44 C 0.1208(16) 0.0779(12) 0.4724(6) 0.106(8) Uani 1 1 d . . .
H44 H 0.0886 0.0882 0.4917 0.127 Uiso 1 1 calc R . .
C45 C 0.0992(13) 0.1112(11) 0.4400(6) 0.084(6) Uani 1 1 d . . .
C46 C 0.0311(12) 0.1539(11) 0.4365(5) 0.087(7) Uani 1 1 d . . .
C47 C -0.0220(13) 0.1737(12) 0.4642(5) 0.086(6) Uani 1 1 d . . .
H47 H -0.0125 0.1587 0.4868 0.103 Uiso 1 1 calc R . .
C48 C -0.0863(19) 0.2150(15) 0.4566(7) 0.141(11) Uani 1 1 d . . .
H48 H -0.1266 0.2231 0.4734 0.169 Uiso 1 1 calc R . .
C49 C -0.0935(18) 0.2465(15) 0.4234(6) 0.121(10) Uani 1 1 d . . .
H49 H -0.1356 0.2773 0.4180 0.145 Uiso 1 1 calc R . .
C50 C -0.0312(14) 0.2272(12) 0.3990(6) 0.088(7) Uani 1 1 d . . .
H50 H -0.0335 0.2469 0.3770 0.106 Uiso 1 1 calc R . .
C51 C 0.2702(16) 0.2545(12) 0.7197(6) 0.101(8) Uani 1 1 d . . .
H51 H 0.2977 0.2735 0.7387 0.121 Uiso 1 1 calc R . .
C52 C 0.2932(18) 0.1946(13) 0.7016(7) 0.127(10) Uani 1 1 d . . .
H52 H 0.3403 0.1732 0.7103 0.152 Uiso 1 1 calc R . .
C53 C 0.2591(15) 0.1606(14) 0.6728(6) 0.105(8) Uani 1 1 d . . .
H53 H 0.2818 0.1207 0.6633 0.125 Uiso 1 1 calc R . .
C54 C 0.1910(18) 0.1907(13) 0.6602(7) 0.136(11) Uani 1 1 d . . .
H54 H 0.1649 0.1730 0.6406 0.163 Uiso 1 1 calc R . .
C55 C 0.1587(13) 0.2514(11) 0.6775(5) 0.080(6) Uani 1 1 d . . .
C56 C 0.0881(13) 0.2833(11) 0.6636(6) 0.084(7) Uani 1 1 d . . .
C57 C 0.0438(16) 0.2518(14) 0.6353(7) 0.123(9) Uani 1 1 d . . .
H57 H 0.0619 0.2129 0.6234 0.148 Uiso 1 1 calc R . .
C58 C -0.0259(18) 0.2848(14) 0.6283(7) 0.123(10) Uani 1 1 d . . .
H58 H -0.0627 0.2632 0.6133 0.148 Uiso 1 1 calc R . .
C59 C -0.0487(18) 0.3486(15) 0.6414(7) 0.141(12) Uani 1 1 d . . .
H59 H -0.0939 0.3726 0.6326 0.169 Uiso 1 1 calc R . .
C60 C -0.0005(15) 0.3754(15) 0.6684(5) 0.095(7) Uani 1 1 d . . .
H60 H -0.0155 0.4163 0.6793 0.114 Uiso 1 1 calc R . .
C61 C 0.9261(19) 0.7671(16) 0.6029(7) 0.130(11) Uani 1 1 d . . .
H61 H 0.9381 0.7478 0.6244 0.156 Uiso 1 1 calc R . .
C62 C 0.9738(18) 0.7538(15) 0.5729(7) 0.120(10) Uani 1 1 d . . .
H62 H 1.0184 0.7237 0.5744 0.144 Uiso 1 1 calc R . .
C63 C 0.9558(19) 0.7843(15) 0.5410(8) 0.137(12) Uani 1 1 d . . .
H63 H 0.9818 0.7673 0.5212 0.165 Uiso 1 1 calc R . .
C64 C 0.9026(16) 0.8372(14) 0.5376(6) 0.115(9) Uani 1 1 d . . .
H64 H 0.9029 0.8664 0.5184 0.138 Uiso 1 1 calc R . .
C65 C 0.8460(12) 0.8452(11) 0.5654(5) 0.082(6) Uani 1 1 d . . .
C66 C 0.7805(14) 0.8879(11) 0.5654(6) 0.088(7) Uani 1 1 d . . .
C67 C 0.7540(16) 0.9244(12) 0.5355(6) 0.109(9) Uani 1 1 d . . .
H67 H 0.7841 0.9194 0.5151 0.131 Uiso 1 1 calc R . .
C68 C 0.6882(15) 0.9655(13) 0.5352(6) 0.110(9) Uani 1 1 d . . .
H68 H 0.6731 0.9918 0.5160 0.132 Uiso 1 1 calc R . .
C69 C 0.6449(19) 0.9655(14) 0.5656(6) 0.122(9) Uani 1 1 d . . .
H69 H 0.5964 0.9912 0.5658 0.146 Uiso 1 1 calc R . .
C70 C 0.6647(19) 0.9315(14) 0.5966(7) 0.119(10) Uani 1 1 d . . .
H70 H 0.6361 0.9336 0.6175 0.143 Uiso 1 1 calc R . .
C71 C 0.8781(11) 0.6295(12) 0.3328(5) 0.072(6) Uani 1 1 d . . .
H71 H 0.8896 0.5872 0.3224 0.086 Uiso 1 1 calc R . .
C72 C 0.9318(14) 0.6585(14) 0.3570(6) 0.105(8) Uani 1 1 d . . .
H72 H 0.9744 0.6314 0.3657 0.126 Uiso 1 1 calc R . .
C73 C 0.924(2) 0.7261(16) 0.3685(11) 0.206(18) Uani 1 1 d . . .
H73 H 0.9655 0.7475 0.3815 0.247 Uiso 1 1 calc R . .
C74 C 0.853(2) 0.7590(19) 0.3596(9) 0.184(15) Uani 1 1 d . . .
H74 H 0.8445 0.8036 0.3679 0.221 Uiso 1 1 calc R . .
C75 C 0.7909(13) 0.7281(12) 0.3380(5) 0.085(7) Uani 1 1 d . . .
C76 C 0.7217(12) 0.7574(11) 0.3241(5) 0.074(6) Uani 1 1 d . . .
C77 C 0.6848(18) 0.8144(14) 0.3413(8) 0.138(11) Uani 1 1 d . . .
H77 H 0.7095 0.8333 0.3609 0.166 Uiso 1 1 calc R . .
C78 C 0.6132(17) 0.8410(16) 0.3288(7) 0.139(11) Uani 1 1 d . . .
H78 H 0.5920 0.8812 0.3387 0.167 Uiso 1 1 calc R . .
C79 C 0.5712(17) 0.8099(13) 0.3020(7) 0.118(9) Uani 1 1 d . . .
H79 H 0.5210 0.8264 0.2937 0.141 Uiso 1 1 calc R . .
C80 C 0.6095(14) 0.7520(12) 0.2884(6) 0.099(8) Uani 1 1 d . . .
H80 H 0.5878 0.7332 0.2681 0.119 Uiso 1 1 calc R . .
S1 S 0.9263(6) 0.5539(5) 0.6264(2) 0.159(4) Uani 1 1 d . . .
O21 O 0.8586(8) 0.5097(8) 0.6227(4) 0.176(9) Uani 1 1 d . . .
O22 O 0.9078(10) 0.6249(5) 0.6260(4) 0.199(10) Uani 1 1 d . . .
O23 O 0.9839(8) 0.5343(9) 0.6520(3) 0.255(15) Uani 1 1 d . . .
C100 C 0.9803(8) 0.5436(7) 0.5867(3) 0.26(3) Uiso 1 1 d . . .
F1 F 1.0046(12) 0.4807(8) 0.5822(5) 0.308(17) Uani 1 1 d . . .
F2 F 0.9359(12) 0.5605(11) 0.5604(2) 0.294(16) Uani 1 1 d . . .
F3 F 1.0459(9) 0.5825(10) 0.5857(4) 0.275(14) Uani 1 1 d . . .
S2 S 0.9533(8) 0.4453(7) 0.3694(3) 0.193(5) Uani 1 1 d . . .
O24 O 0.951(2) 0.3732(11) 0.3746(9) 0.32(2) Uani 1 1 d . . .
O25 O 0.8741(11) 0.4733(11) 0.3608(6) 0.159(8) Uani 1 1 d . . .
O26 O 1.003(2) 0.4896(17) 0.3908(8) 0.33(2) Uani 1 1 d . . .
C200 C 1.0093(18) 0.4511(16) 0.3303(6) 0.29(5) Uiso 1 1 d . . .
F4 F 1.0867(17) 0.4330(18) 0.3328(8) 0.325(18) Uani 1 1 d . . .
F5 F 0.978(2) 0.4054(19) 0.3104(7) 0.343(18) Uani 1 1 d . . .
F6 F 1.012(4) 0.5148(18) 0.3202(13) 0.81(7) Uani 1 1 d . . .
S3 S 0.7091(13) 0.1443(10) 0.9405(5) 0.319(10) Uani 1 1 d . . .
O27 O 0.741(3) 0.0905(17) 0.9615(11) 0.54(5) Uani 1 1 d . . .
O28 O 0.7217(17) 0.1258(13) 0.9051(6) 0.201(11) Uani 1 1 d . . .
O29 O 0.6414(19) 0.1898(18) 0.9468(10) 0.32(2) Uani 1 1 d . . .
C300 C 0.7846(18) 0.2081(14) 0.9497(7) 0.27(3) Uiso 1 1 d . . .
F7 F 0.772(2) 0.2258(15) 0.9822(7) 0.303(16) Uani 1 1 d . . .
F8 F 0.8500(18) 0.1731(19) 0.9483(10) 0.37(2) Uani 1 1 d . . .
F9 F 0.769(3) 0.2615(16) 0.9308(9) 0.40(2) Uani 1 1 d . . .
S4 S 0.6099(8) 0.3727(6) 0.4363(3) 0.190(4) Uani 1 1 d . . .
O30 O 0.6088(12) 0.3720(9) 0.4004(4) 0.126(6) Uani 1 1 d . . .
O31 O 0.6613(16) 0.4215(11) 0.4532(6) 0.211(12) Uani 1 1 d . . .
O32 O 0.5356(13) 0.3495(14) 0.4547(6) 0.209(12) Uani 1 1 d . . .
C400 C 0.6691(16) 0.2975(11) 0.4454(7) 0.21(2) Uiso 1 1 d . . .
F10 F 0.624(2) 0.2484(14) 0.4325(8) 0.333(19) Uani 1 1 d . . .
F11 F 0.7344(17) 0.3079(16) 0.4282(8) 0.313(18) Uani 1 1 d . . .
F12 F 0.6663(19) 0.2898(13) 0.4787(6) 0.262(13) Uani 1 1 d . . .

loop_
_atom_site_aniso_label
_atom_site_aniso_U_11
_atom_site_aniso_U_22
_atom_site_aniso_U_33
_atom_site_aniso_U_23
_atom_site_aniso_U_13
_atom_site_aniso_U_12
Re1 0.0974(8) 0.0939(8) 0.0697(6) -0.0097(6) -0.0018(5) -0.0099(7)
Re2 0.0753(7) 0.1047(9) 0.0671(6) -0.0008(6) 0.0071(5) -0.0015(6)
Re3 0.0955(8) 0.1051(9) 0.0675(6) -0.0066(6) -0.0037(5) -0.0185(7)
Re4 0.0763(7) 0.1228(10) 0.0662(6) 0.0107(6) 0.0042(5) -0.0029(7)
N1 0.086(10) 0.053(9) 0.071(8) -0.007(7) -0.009(8) 0.009(8)
N2 0.051(9) 0.103(12) 0.130(12) 0.002(10) -0.016(9) 0.009(9)
N3 0.097(11) 0.072(10) 0.062(8) 0.000(8) -0.010(8) 0.002(9)
N4 0.120(13) 0.122(13) 0.114(12) 0.012(11) -0.031(11) 0.008(11)
N5 0.080(10) 0.058(10) 0.097(10) 0.005(9) 0.005(9) 0.006(9)
N6 0.098(11) 0.095(11) 0.053(8) 0.040(8) 0.016(8) -0.014(9)
N7 0.039(8) 0.102(11) 0.119(11) -0.016(9) -0.008(8) -0.009(8)
N8 0.110(12) 0.073(11) 0.084(10) -0.004(8) -0.010(10) 0.004(10)
N9 0.072(10) 0.071(10) 0.075(9) 0.014(8) -0.001(8) 0.016(8)
N12 0.076(10) 0.085(10) 0.046(7) 0.029(7) 0.011(7) -0.023(8)
N11 0.100(12) 0.127(12) 0.074(10) 0.022(9) -0.014(9) -0.027(10)
N10 0.072(10) 0.112(12) 0.118(12) 0.015(11) -0.004(9) -0.012(10)
C1A 0.100(13) 0.094(13) 0.078(11) -0.006(10) -0.013(10) 0.018(11)
C2A 0.074(11) 0.112(13) 0.051(8) -0.006(9) 0.017(9) -0.009(10)
C3A 0.116(15) 0.126(16) 0.140(16) 0.000(13) -0.010(12) -0.029(13)
C4A 0.084(12) 0.108(13) 0.081(11) -0.001(11) -0.015(10) -0.025(11)
C5A 0.067(11) 0.103(13) 0.064(9) 0.030(9) -0.029(9) 0.005(10)
C6A 0.102(12) 0.117(14) 0.061(10) -0.039(10) 0.012(9) 0.055(11)
C7A 0.112(14) 0.128(15) 0.077(11) 0.000(11) 0.044(11) -0.035(12)
C8A 0.137(17) 0.156(18) 0.161(18) 0.014(13) -0.033(13) 0.006(13)
C9A 0.091(12) 0.073(12) 0.097(12) -0.002(10) -0.011(10) -0.027(10)
C10A 0.087(12) 0.098(13) 0.064(10) -0.003(9) 0.008(10) 0.006(11)
C11A 0.105(13) 0.092(13) 0.079(11) 0.017(10) -0.001(11) -0.012(11)
C12A 0.135(16) 0.148(17) 0.129(15) -0.018(13) -0.003(13) -0.015(13)
O1 0.115(11) 0.127(12) 0.107(10) -0.031(9) 0.000(9) -0.003(10)
O2 0.114(11) 0.124(11) 0.141(12) 0.001(10) 0.017(10) -0.006(10)
O3 0.140(12) 0.101(11) 0.129(11) 0.022(9) 0.034(10) -0.005(10)
O4 0.114(11) 0.121(11) 0.119(11) -0.015(10) -0.002(9) 0.013(10)
O5 0.100(10) 0.146(12) 0.071(8) 0.001(8) 0.012(8) -0.013(9)
O6 0.082(9) 0.143(11) 0.109(10) -0.001(10) -0.011(8) -0.006(9)
O7 0.156(13) 0.168(14) 0.135(12) -0.006(11) 0.017(11) -0.027(12)
O8 0.194(15) 0.149(14) 0.188(15) 0.003(12) -0.003(13) -0.017(12)
O9 0.087(10) 0.127(12) 0.115(10) 0.000(9) -0.012(9) -0.021(9)
O10 0.116(11) 0.150(13) 0.109(11) -0.013(10) -0.031(10) 0.018(10)
O11 0.141(12) 0.112(11) 0.136(12) -0.018(10) 0.004(10) -0.006(10)
O12 0.129(12) 0.165(13) 0.143(12) 0.017(11) 0.000(10) -0.014(11)
N13 0.067(9) 0.086(11) 0.066(8) 0.001(8) 0.000(8) -0.009(8)
N14 0.088(10) 0.081(10) 0.064(8) 0.011(8) 0.008(8) -0.013(9)
N15 0.070(9) 0.066(9) 0.046(7) 0.005(7) 0.008(7) -0.009(8)
N16 0.072(9) 0.087(10) 0.067(8) -0.008(8) -0.008(8) -0.001(8)
C1 0.105(14) 0.135(15) 0.121(14) 0.004(12) 0.005(12) -0.015(12)
C2 0.084(11) 0.087(12) 0.049(8) -0.015(9) 0.006(8) -0.036(10)
C3 0.071(11) 0.072(11) 0.036(7) -0.014(7) -0.009(7) -0.008(9)
C4 0.079(11) 0.073(11) 0.074(10) -0.002(9) -0.020(9) -0.015(10)
C5 0.060(10) 0.054(10) 0.068(9) 0.006(8) -0.006(8) -0.018(8)
C6 0.065(10) 0.044(10) 0.062(9) -0.011(8) 0.002(8) -0.001(8)
C7 0.092(12) 0.086(12) 0.074(10) 0.006(9) -0.013(10) -0.006(10)
C8 0.114(14) 0.124(14) 0.092(12) -0.002(11) 0.031(11) 0.002(12)
C9 0.067(10) 0.075(11) 0.056(9) -0.004(8) 0.015(8) -0.022(9)
C10 0.078(12) 0.076(12) 0.078(10) -0.002(9) -0.010(10) -0.001(10)
C11 0.088(12) 0.057(11) 0.070(10) 0.001(9) -0.010(9) -0.002(9)
C12 0.116(14) 0.109(14) 0.089(12) 0.006(11) -0.006(11) 0.006(12)
C13 0.107(14) 0.100(13) 0.087(12) -0.005(11) 0.006(11) -0.015(11)
C14 0.090(12) 0.076(12) 0.081(11) -0.010(10) 0.016(10) 0.002(10)
C15 0.073(11) 0.081(12) 0.079(10) -0.021(10) -0.001(9) -0.005(10)
C16 0.078(11) 0.074(12) 0.076(10) 0.019(9) 0.004(9) 0.003(9)
C17 0.097(12) 0.090(12) 0.076(10) 0.022(10) 0.009(10) 0.002(11)
C18 0.083(11) 0.085(11) 0.066(9) 0.011(9) 0.007(9) -0.021(10)
C19 0.091(12) 0.087(12) 0.041(8) 0.001(8) 0.004(8) -0.012(10)
C20 0.100(13) 0.108(14) 0.101(13) -0.018(11) -0.007(11) -0.007(12)
C21 0.093(12) 0.074(12) 0.090(11) 0.005(10) -0.017(10) -0.011(11)
C22 0.112(14) 0.095(14) 0.104(13) 0.013(11) 0.001(11) -0.001(11)
C23 0.076(11) 0.089(12) 0.083(11) -0.007(10) 0.007(10) 0.002(11)
C24 0.061(10) 0.070(11) 0.075(10) -0.005(9) -0.008(9) 0.003(9)
C25 0.060(11) 0.104(13) 0.107(12) -0.003(11) -0.021(10) 0.008(10)
C26 0.078(12) 0.100(13) 0.104(13) 0.008(11) 0.030(10) 0.015(10)
C27 0.085(12) 0.087(12) 0.064(9) 0.009(9) -0.002(9) 0.006(10)
C28 0.062(10) 0.070(11) 0.054(8) -0.001(8) 0.018(8) -0.014(9)
C29 0.077(11) 0.099(12) 0.060(9) -0.004(9) -0.002(9) -0.013(9)
C30 0.075(12) 0.105(13) 0.112(13) -0.008(11) -0.008(10) -0.008(11)
C31 0.083(12) 0.087(12) 0.077(10) -0.010(10) -0.002(10) 0.014(10)
C32 0.076(11) 0.093(13) 0.085(11) -0.003(10) 0.004(10) -0.018(10)
C33 0.084(11) 0.071(12) 0.075(10) -0.012(9) 0.006(9) 0.005(10)
C34 0.154(18) 0.157(18) 0.165(18) 0.004(13) -0.013(13) 0.006(14)
C35 0.114(14) 0.115(15) 0.115(14) 0.011(12) -0.014(12) -0.015(12)
C36 0.072(11) 0.086(12) 0.058(9) 0.005(9) -0.012(9) 0.019(10)
C37 0.087(12) 0.095(12) 0.062(10) 0.012(10) 0.002(9) 0.003(10)
C38 0.080(11) 0.076(12) 0.049(8) 0.009(8) 0.001(8) -0.017(10)
C39 0.071(11) 0.100(12) 0.073(10) 0.014(10) 0.000(9) 0.001(10)
C40 0.070(11) 0.116(13) 0.093(12) 0.022(11) 0.031(10) 0.006(10)
C41 0.091(13) 0.094(13) 0.079(11) 0.004(10) -0.005(10) 0.003(11)
C42 0.125(15) 0.126(15) 0.119(14) -0.022(12) -0.014(12) 0.005(12)
C43 0.114(15) 0.128(15) 0.114(14) 0.010(12) -0.002(12) 0.008(12)
C44 0.118(14) 0.107(14) 0.093(12) -0.007(11) 0.005(11) -0.029(12)
C45 0.075(11) 0.086(12) 0.092(11) 0.009(10) -0.013(10) -0.003(10)
C46 0.074(11) 0.097(13) 0.090(11) 0.016(10) -0.032(10) -0.010(10)
C47 0.089(12) 0.099(13) 0.070(10) -0.008(10) 0.022(9) 0.008(11)
C48 0.148(16) 0.144(16) 0.130(16) -0.013(13) 0.011(13) 0.003(13)
C49 0.127(15) 0.120(15) 0.114(14) -0.015(12) -0.006(12) -0.003(12)
C50 0.096(13) 0.095(13) 0.075(11) 0.009(10) -0.017(10) -0.029(11)
C51 0.097(13) 0.111(13) 0.095(12) 0.025(11) 0.036(11) -0.010(11)
C52 0.115(15) 0.119(15) 0.147(15) 0.027(12) 0.006(13) 0.010(12)
C53 0.094(13) 0.109(14) 0.111(13) -0.011(11) -0.010(11) 0.008(11)
C54 0.147(16) 0.132(16) 0.128(15) 0.010(12) -0.007(13) -0.002(13)
C55 0.081(12) 0.080(12) 0.080(11) 0.010(10) 0.010(10) 0.019(10)
C56 0.080(12) 0.075(12) 0.098(12) 0.029(10) -0.011(10) 0.022(10)
C57 0.127(15) 0.133(15) 0.110(14) -0.019(12) -0.007(12) 0.005(12)
C58 0.130(15) 0.120(15) 0.119(14) -0.007(12) -0.031(12) -0.002(12)
C59 0.134(16) 0.147(17) 0.143(16) -0.008(13) -0.012(13) 0.009(13)
C60 0.102(13) 0.105(13) 0.078(11) -0.015(11) 0.012(10) 0.002(12)
C61 0.137(16) 0.134(16) 0.118(15) 0.007(12) -0.002(13) -0.015(13)
C62 0.108(14) 0.121(15) 0.131(15) -0.010(12) -0.010(12) 0.007(12)
C63 0.127(16) 0.139(16) 0.146(16) -0.013(13) 0.019(13) 0.008(13)
C64 0.129(14) 0.123(14) 0.093(12) -0.002(11) 0.021(11) -0.002(13)
C65 0.080(11) 0.089(12) 0.076(10) -0.006(9) -0.034(10) -0.022(10)
C66 0.096(12) 0.084(12) 0.085(11) -0.001(10) -0.002(11) -0.013(11)
C67 0.117(14) 0.102(14) 0.108(13) -0.023(11) -0.005(11) -0.016(12)
C68 0.108(14) 0.113(14) 0.110(13) -0.007(11) -0.027(12) -0.020(12)
C69 0.134(15) 0.109(14) 0.123(14) -0.002(12) 0.021(13) -0.009(12)
C70 0.107(15) 0.123(15) 0.128(15) 0.009(12) -0.020(12) 0.000(12)
C71 0.054(10) 0.089(12) 0.073(10) 0.012(9) -0.025(8) -0.005(10)
C72 0.092(13) 0.111(14) 0.113(13) -0.023(11) 0.002(11) 0.008(11)
C73 0.19(2) 0.21(2) 0.21(2) -0.010(15) 0.001(15) 0.016(14)
C74 0.20(2) 0.177(19) 0.178(19) 0.001(14) -0.032(14) 0.010(14)
C75 0.087(12) 0.092(13) 0.075(10) 0.000(10) -0.018(10) 0.001(11)
C76 0.060(10) 0.073(11) 0.090(11) -0.010(10) -0.011(10) 0.001(10)
C77 0.121(16) 0.147(16) 0.146(16) -0.010(13) -0.007(13) 0.002(13)
C78 0.130(16) 0.150(16) 0.137(16) -0.001(13) -0.007(13) 0.020(13)
C79 0.106(14) 0.116(15) 0.130(15) 0.001(12) -0.011(12) 0.010(12)
C80 0.090(13) 0.106(13) 0.102(12) -0.006(11) -0.011(11) -0.032(11)
S1 0.158(7) 0.157(7) 0.163(7) 0.012(6) -0.025(6) -0.010(6)
O21 0.164(12) 0.180(12) 0.185(12) 0.006(9) -0.017(9) -0.026(9)
O22 0.199(13) 0.187(13) 0.211(13) -0.009(9) -0.011(10) 0.018(10)
O23 0.259(17) 0.254(17) 0.253(17) 0.012(10) -0.010(10) -0.004(10)
F1 0.312(19) 0.305(19) 0.307(19) -0.011(10) 0.015(10) 0.005(10)
F2 0.298(18) 0.292(18) 0.293(18) 0.010(10) -0.006(10) 0.002(10)
F3 0.274(16) 0.273(16) 0.279(16) 0.009(10) 0.006(10) -0.008(10)
S2 0.177(8) 0.194(8) 0.207(8) -0.002(7) -0.024(7) 0.012(7)
O24 0.32(2) 0.31(2) 0.32(2) 0.005(10) -0.004(10) -0.001(10)
O25 0.155(11) 0.157(11) 0.165(11) -0.018(9) -0.017(9) 0.011(9)
O26 0.33(2) 0.34(2) 0.33(2) -0.012(10) -0.002(10) -0.002(10)
F4 0.33(2) 0.33(2) 0.32(2) -0.002(10) -0.013(10) 0.010(10)
F5 0.34(2) 0.35(2) 0.34(2) -0.002(10) 0.000(10) 0.005(10)
F6 0.31(7) 0.31(7) 0.81(7) 0.001(10) 0.000(10) 0.001(10)
S3 0.235(13) 0.233(13) 0.187(12) -0.005(9) 0.009(9) 0.001(10)
O27 0.24(5) 0.24(5) 0.23(5) -0.003(10) -0.003(10) 0.002(10)
O28 0.209(14) 0.196(13) 0.198(13) 0.001(9) 0.019(10) 0.001(10)
O29 0.32(2) 0.33(2) 0.32(2) -0.004(10) -0.001(10) 0.007(10)
F7 0.305(18) 0.300(18) 0.302(18) -0.008(10) 0.004(10) -0.014(10)
F8 0.37(2) 0.37(2) 0.37(2) -0.006(10) -0.002(10) 0.006(10)
F9 0.40(3) 0.39(3) 0.40(3) -0.002(10) -0.007(10) -0.007(10)
S4 0.216(8) 0.184(8) 0.169(7) 0.010(7) -0.014(7) -0.008(7)
O30 0.140(10) 0.130(10) 0.109(9) 0.001(8) 0.014(8) 0.001(8)
O31 0.216(15) 0.206(14) 0.211(15) -0.005(10) 0.008(10) -0.007(10)
O32 0.204(14) 0.211(15) 0.212(14) 0.011(9) 0.005(10) -0.005(10)
F10 0.33(2) 0.33(2) 0.33(2) 0.002(10) -0.005(10) 0.002(10)
F11 0.31(2) 0.313(19) 0.313(19) -0.002(10) 0.004(10) -0.001(10)
F12 0.276(16) 0.246(15) 0.263(16) -0.003(10) -0.007(10) 0.019(10)

loop_
_atom_type_symbol
_atom_type_description
_atom_type_scat_dispersion_real
_atom_type_scat_dispersion_imag
_atom_type_scat_source
C C 0.0181 0.0091 'International Tables Vol C Tables 4.2.6.8 and 6.1.1.4'
H H 0.0000 0.0000 'International Tables Vol C Tables 4.2.6.8 and 6.1.1.4'
N N 0.0311 0.0180 'International Tables Vol C Tables 4.2.6.8 and 6.1.1.4'
O O 0.0492 0.0322 'International Tables Vol C Tables 4.2.6.8 and 6.1.1.4'
Re Re -5.2083 5.8923 'International Tables Vol C Tables 4.2.6.8 and 6.1.1.4'
S S 0.3331 0.5567 'International Tables Vol C Tables 4.2.6.8 and 6.1.1.4'
F F 0.0727 0.0534 'International Tables Vol C Tables 4.2.6.8 and 6.1.1.4'

loop_
_geom_angle_atom_site_label_1
_geom_angle_atom_site_label_2
_geom_angle_atom_site_label_3
_geom_angle
_geom_angle_site_symmetry_1
_geom_angle_site_symmetry_3
_geom_angle_publ_flag
C3A Re1 C2A 87.7(13) . . ?
C3A Re1 C1A 84.3(13) . . ?
C2A Re1 C1A 86.0(10) . . ?
C3A Re1 N1 96.6(12) . . ?
C2A Re1 N1 98.0(8) . . ?
C1A Re1 N1 176.0(9) . . ?
C3A Re1 N2 96.4(12) . . ?
C2A Re1 N2 171.1(8) . . ?
C1A Re1 N2 102.3(10) . . ?
N1 Re1 N2 73.7(7) . . ?
C3A Re1 N3 178.4(12) . . ?
C2A Re1 N3 93.9(8) . . ?
C1A Re1 N3 95.9(9) . . ?
N1 Re1 N3 83.1(6) . . ?
N2 Re1 N3 82.0(7) . . ?
C6A Re2 C5A 89.7(10) . . ?
C6A Re2 C4A 89.4(10) . . ?
C5A Re2 C4A 87.8(10) . . ?
C6A Re2 N4 93.0(9) . . ?
C5A Re2 N4 97.2(9) . . ?
C4A Re2 N4 174.5(9) . . ?
C6A Re2 N5 96.9(9) . . ?
C5A Re2 N5 169.4(9) . . ?
C4A Re2 N5 100.4(8) . . ?
N4 Re2 N5 74.3(8) . . ?
C6A Re2 N6 175.6(9) . . ?
C5A Re2 N6 93.9(8) . . ?
C4A Re2 N6 93.2(9) . . ?
N4 Re2 N6 84.2(8) . . ?
N5 Re2 N6 79.1(7) . . ?
C9A Re3 C7A 91.1(11) . . ?
C9A Re3 C8A 92.6(13) . . ?
C7A Re3 C8A 88.2(14) . . ?
C9A Re3 N7 97.3(9) . . ?
C7A Re3 N7 167.7(10) . . ?
C8A Re3 N7 100.2(13) . . ?
C9A Re3 N9 176.4(9) . . ?
C7A Re3 N9 88.9(10) . . ?
C8A Re3 N9 91.0(12) . . ?
N7 Re3 N9 82.1(7) . . ?
C9A Re3 N8 95.9(9) . . ?
C7A Re3 N8 96.7(10) . . ?
C8A Re3 N8 170.1(13) . . ?
N7 Re3 N8 73.6(8) . . ?
N9 Re3 N8 80.5(6) . . ?
C12A Re4 C11A 87.8(13) . . ?
C12A Re4 C10A 90.1(12) . . ?
C11A Re4 C10A 89.3(11) . . ?
C12A Re4 N11 99.8(12) . . ?
C11A Re4 N11 167.5(9) . . ?
C10A Re4 N11 100.6(9) . . ?
C12A Re4 N10 92.6(11) . . ?
C11A Re4 N10 96.0(10) . . ?
C10A Re4 N10 174.2(10) . . ?
N11 Re4 N10 73.9(8) . . ?
C12A Re4 N12 176.1(12) . . ?
C11A Re4 N12 90.9(9) . . ?
C10A Re4 N12 93.6(8) . . ?
N11 Re4 N12 80.8(7) . . ?
N10 Re4 N12 83.9(7) . . ?
C41 N1 C45 122.5(18) . . ?
C41 N1 Re1 121.7(15) . . ?
C45 N1 Re1 114.7(13) . . ?
C50 N2 C46 118(2) . . ?
C50 N2 Re1 122.6(17) . . ?
C46 N2 Re1 118.8(14) . . ?
C21 N3 C25 118(2) . . ?
C21 N3 Re1 116.5(17) . . ?
C25 N3 Re1 124.0(18) . . ?
C55 N4 C51 123(2) . . ?
C55 N4 Re2 114.9(16) . . ?
C51 N4 Re2 121.6(18) . . ?
C56 N5 C60 120.3(19) . . ?
C56 N5 Re2 118.0(15) . . ?
C60 N5 Re2 121.7(15) . . ?
C26 N6 C30 122(2) . . ?
C26 N6 Re2 124.8(18) . . ?
C30 N6 Re2 113.7(15) . . ?
C65 N7 C61 118.9(19) . . ?
C65 N7 Re3 119.2(14) . . ?
C61 N7 Re3 121.8(16) . . ?
C66 N8 C70 137(2) . . ?
C66 N8 Re3 111.2(16) . . ?
C70 N8 Re3 111.3(17) . . ?
C31 N9 C35 119(2) . . ?
C31 N9 Re3 122.1(16) . . ?
C35 N9 Re3 118.7(17) . . ?
C36 N12 C40 120.4(17) . . ?
C36 N12 Re4 121.4(14) . . ?
C40 N12 Re4 118.0(15) . . ?
C76 N11 C80 114(2) . . ?
C76 N11 Re4 120.9(16) . . ?
C80 N11 Re4 124.9(16) . . ?
C71 N10 C75 126(2) . . ?
C71 N10 Re4 120.1(18) . . ?
C75 N10 Re4 114.0(15) . . ?
O1 C1A Re1 169(2) . . ?
O2 C2A Re1 175(2) . . ?
O3 C3A Re1 172(3) . . ?
O4 C4A Re2 177(2) . . ?
O5 C5A Re2 176.3(18) . . ?
O6 C6A Re2 178(2) . . ?
O7 C7A Re3 166(3) . . ?
O8 C8A Re3 165(3) . . ?
O9 C9A Re3 178(2) . . ?
O10 C10A Re4 177(2) . . ?
O11 C11A Re4 171(2) . . ?
O12 C12A Re4 174(3) . . ?
C1 N13 C4 110(2) . . ?
C6 N14 C9 108.1(17) . . ?
C14 N15 C11 108.2(17) . . ?
C19 N16 C16 100.1(16) . . ?
N13 C1 C20 132(3) . . ?
N13 C1 C2 106(2) . . ?
C20 C1 C2 122(3) . . ?
C3 C2 C1 103.3(18) . . ?
C2 C3 C4 114.7(17) . . ?
C3 C4 N13 105.1(18) . . ?
C3 C4 C5 135.8(19) . . ?
N13 C4 C5 119.1(17) . . ?
C6 C5 C4 130.7(18) . . ?
C6 C5 C23 121.2(17) . . ?
C4 C5 C23 107.3(16) . . ?
N14 C6 C5 124.7(19) . . ?
N14 C6 C7 116.2(18) . . ?
C5 C6 C7 119.0(18) . . ?
C8 C7 C6 104(2) . . ?
C7 C8 C9 109(2) . . ?
C10 C9 N14 131.4(19) . . ?
C10 C9 C8 125.3(19) . . ?
N14 C9 C8 102.5(16) . . ?
C11 C10 C9 122(2) . . ?
C11 C10 C28 119(2) . . ?
C9 C10 C28 119(2) . . ?
C10 C11 N15 128(2) . . ?
C10 C11 C12 122(2) . . ?
N15 C11 C12 109(2) . . ?
C11 C12 C13 110(2) . . ?
C12 C13 C14 99(2) . . ?
N15 C14 C15 127(2) . . ?
N15 C14 C13 113(2) . . ?
C15 C14 C13 119(2) . . ?
C14 C15 C16 125(2) . . ?
C14 C15 C33 118.7(19) . . ?
C16 C15 C33 116(2) . . ?
C15 C16 N16 120.9(19) . . ?
C15 C16 C17 124(2) . . ?
N16 C16 C17 114.7(18) . . ?
C18 C17 C16 102(2) . . ?
C17 C18 C19 111.2(19) . . ?
C20 C19 N16 126(2) . . ?
C20 C19 C18 123(2) . . ?
N16 C19 C18 111.2(16) . . ?
C19 C20 C1 120(3) . . ?
C19 C20 C38 123(2) . . ?
C1 C20 C38 117(2) . . ?
N3 C21 C22 123(2) . . ?
C21 C22 C23 113(2) . . ?
C24 C23 C22 121(2) . . ?
C24 C23 C5 124(2) . . ?
C22 C23 C5 115(2) . . ?
C23 C24 C25 120(2) . . ?
N3 C25 C24 122(2) . . ?
N6 C26 C27 126(2) . . ?
C28 C27 C26 119(2) . . ?
C29 C28 C27 115.6(18) . . ?
C29 C28 C10 119(2) . . ?
C27 C28 C10 125(2) . . ?
C28 C29 C30 124(2) . . ?
N6 C30 C29 113(2) . . ?
N9 C31 C32 122(2) . . ?
C33 C32 C31 123(2) . . ?
C32 C33 C15 121(2) . . ?
C32 C33 C34 116(2) . . ?
C15 C33 C34 123(2) . . ?
C35 C34 C33 114(3) . . ?
N9 C35 C34 125(3) . . ?
N12 C36 C37 120.3(19) . . ?
C38 C37 C36 123(2) . . ?
C37 C38 C39 112.9(19) . . ?
C37 C38 C20 123(2) . . ?
C39 C38 C20 124(2) . . ?
C40 C39 C38 121(2) . . ?
N12 C40 C39 121(2) . . ?
N1 C41 C42 116(2) . . ?
C43 C42 C41 131(3) . . ?
C44 C43 C42 107(3) . . ?
C43 C44 C45 126(2) . . ?
N1 C45 C46 119.4(18) . . ?
N1 C45 C44 117.8(19) . . ?
C46 C45 C44 123(2) . . ?
N2 C46 C45 111.8(18) . . ?
N2 C46 C47 122.5(19) . . ?
C45 C46 C47 125(2) . . ?
C48 C47 C46 118(2) . . ?
C47 C48 C49 121(3) . . ?
C48 C49 C50 115(3) . . ?
N2 C50 C49 124(2) . . ?
C52 C51 N4 108(2) . . ?
C53 C52 C51 133(3) . . ?
C54 C53 C52 114(3) . . ?
C53 C54 C55 119(2) . . ?
N4 C55 C56 118(2) . . ?
N4 C55 C54 124(2) . . ?
C56 C55 C54 118(2) . . ?
N5 C56 C55 114(2) . . ?
N5 C56 C57 125.2(19) . . ?
C55 C56 C57 121(2) . . ?
C58 C57 C56 112(2) . . ?
C57 C58 C59 126(3) . . ?
C58 C59 C60 117(3) . . ?
N5 C60 C59 119(2) . . ?
C62 C61 N7 114(3) . . ?
C63 C62 C61 122(3) . . ?
C64 C63 C62 123(3) . . ?
C63 C64 C65 115(3) . . ?
C66 C65 N7 110.5(18) . . ?
C66 C65 C64 125(2) . . ?
N7 C65 C64 124(2) . . ?
N8 C66 C65 125(2) . . ?
N8 C66 C67 112(2) . . ?
C65 C66 C67 123(2) . . ?
C68 C67 C66 123(3) . . ?
C67 C68 C69 114(3) . . ?
C68 C69 C70 128(3) . . ?
N8 C70 C69 106(3) . . ?
N10 C71 C72 118(2) . . ?
C73 C72 C71 123(3) . . ?
C74 C73 C72 116(4) . . ?
C73 C74 C75 123(3) . . ?
C76 C75 N10 115.9(19) . . ?
C76 C75 C74 129(3) . . ?
N10 C75 C74 114(2) . . ?
N11 C76 C75 115(2) . . ?
N11 C76 C77 122(2) . . ?
C75 C76 C77 119(2) . . ?
C78 C77 C76 119(3) . . ?
C77 C78 C79 121(3) . . ?
C78 C79 C80 115(3) . . ?
C79 C80 N11 124(2) . . ?
O21 S1 O22 115.5(9) . . ?
O21 S1 O23 115.3(9) . . ?
O22 S1 O23 114(1) . . ?
O21 S1 C100 103.3(9) . . ?
O22 S1 C100 101.8(9) . . ?
O23 S1 C100 104.2(8) . . ?
F2 C100 F1 107(1) . . ?
F2 C100 F3 106(1) . . ?
F1 C100 F3 107(1) . . ?
F2 C100 S1 112(1) . . ?
F1 C100 S1 111(1) . . ?
F3 C100 S1 111(1) . . ?
O24 S2 O25 112.4(17) . . ?
O24 S2 O26 122(2) . . ?
O25 S2 O26 114.2(17) . . ?
O24 S2 C200 101.6(16) . . ?
O25 S2 C200 103.7(14) . . ?
O26 S2 C200 99.3(16) . . ?
F5 C200 F6 120(3) . . ?
F5 C200 F4 104(2) . . ?
F6 C200 F4 104(2) . . ?
F5 C200 S2 105.3(18) . . ?
F6 C200 S2 110(2) . . ?
F4 C200 S2 114(2) . . ?
O27 S3 O28 108(2) . . ?
O27 S3 O29 130(2) . . ?
O28 S3 O29 115(2) . . ?
O27 S3 C300 98.5(19) . . ?
O28 S3 C300 105.4(16) . . ?
O29 S3 C300 93.9(16) . . ?
F8 C300 F9 125(3) . . ?
F8 C300 F7 108(2) . . ?
F9 C300 F7 107(2) . . ?
F8 C300 S3 101.5(19) . . ?
F9 C300 S3 108(2) . . ?
F7 C300 S3 105.1(19) . . ?
O30 S4 O31 118.2(15) . . ?
O30 S4 O32 117.9(15) . . ?
O31 S4 O32 117.8(16) . . ?
O30 S4 C400 101.3(12) . . ?
O31 S4 C400 98.0(14) . . ?
O32 S4 C400 95.6(13) . . ?
F11 C400 F12 125(2) . . ?
F11 C400 F10 113(2) . . ?
F12 C400 F10 106(2) . . ?
F11 C400 S4 102.6(18) . . ?
F12 C400 S4 105.7(17) . . ?
F10 C400 S4 102.8(18) . . ?

loop_
_geom_bond_atom_site_label_1
_geom_bond_atom_site_label_2
_geom_bond_distance
_geom_bond_site_symmetry_2
_geom_bond_publ_flag
Re1 C3A 1.782(19) . ?
Re1 C2A 1.890(14) . ?
Re1 C1A 1.893(15) . ?
Re1 N1 2.157(16) . ?
Re1 N2 2.16(2) . ?
Re1 N3 2.284(18) . ?
Re2 C6A 1.788(18) . ?
Re2 C5A 1.880(14) . ?
Re2 C4A 1.896(16) . ?
Re2 N4 2.15(2) . ?
Re2 N5 2.151(19) . ?
Re2 N6 2.249(14) . ?
Re3 C9A 1.820(17) . ?
Re3 C7A 1.869(15) . ?
Re3 C8A 1.916(17) . ?
Re3 N7 2.091(19) . ?
Re3 N9 2.168(19) . ?
Re3 N8 2.250(18) . ?
Re4 C12A 1.81(2) . ?
Re4 C11A 1.880(16) . ?
Re4 C10A 1.881(15) . ?
Re4 N11 2.11(2) . ?
Re4 N10 2.16(2) . ?
Re4 N12 2.253(13) . ?
N1 C41 1.28(3) . ?
N1 C45 1.35(3) . ?
N2 C50 1.33(3) . ?
N2 C46 1.36(3) . ?
N3 C21 1.22(3) . ?
N3 C25 1.33(3) . ?
N4 C55 1.34(3) . ?
N4 C51 1.49(3) . ?
N5 C56 1.31(3) . ?
N5 C60 1.39(3) . ?
N6 C26 1.22(3) . ?
N6 C30 1.42(3) . ?
N7 C65 1.40(3) . ?
N7 C61 1.52(4) . ?
N8 C66 1.26(3) . ?
N8 C70 1.35(3) . ?
N9 C31 1.29(3) . ?
N9 C35 1.37(3) . ?
N12 C36 1.26(3) . ?
N12 C40 1.29(3) . ?
N11 C76 1.29(3) . ?
N11 C80 1.49(3) . ?
N10 C71 1.32(3) . ?
N10 C75 1.41(3) . ?
C1A O1 1.12(2) . ?
C2A O2 1.18(2) . ?
C3A O3 1.19(2) . ?
C4A O4 1.25(2) . ?
C5A O5 1.24(2) . ?
C6A O6 1.22(2) . ?
C7A O7 1.09(2) . ?
C8A O8 1.16(3) . ?
C9A O9 1.15(2) . ?
C10A O10 1.11(2) . ?
C11A O11 1.12(2) . ?
C12A O12 1.26(3) . ?
N13 C1 1.35(3) . ?
N13 C4 1.40(2) . ?
N14 C6 1.29(2) . ?
N14 C9 1.43(2) . ?
N15 C14 1.36(3) . ?
N15 C11 1.37(2) . ?
N16 C19 1.39(2) . ?
N16 C16 1.47(3) . ?
C1 C20 1.42(4) . ?
C1 C2 1.53(3) . ?
C2 C3 1.31(3) . ?
C3 C4 1.39(2) . ?
C4 C5 1.47(3) . ?
C5 C6 1.31(2) . ?
C5 C23 1.61(3) . ?
C6 C7 1.41(3) . ?
C7 C8 1.35(3) . ?
C8 C9 1.53(3) . ?
C9 C10 1.36(3) . ?
C10 C11 1.33(3) . ?
C10 C28 1.46(3) . ?
C11 C12 1.44(3) . ?
C12 C13 1.47(3) . ?
C13 C14 1.51(3) . ?
C14 C15 1.43(3) . ?
C15 C16 1.44(3) . ?
C15 C33 1.48(3) . ?
C16 C17 1.49(3) . ?
C17 C18 1.33(3) . ?
C18 C19 1.51(3) . ?
C19 C20 1.38(3) . ?
C20 C38 1.43(3) . ?
C21 C22 1.41(3) . ?
C22 C23 1.44(3) . ?
C23 C24 1.23(3) . ?
C24 C25 1.34(3) . ?
C26 C27 1.39(3) . ?
C27 C28 1.39(3) . ?
C28 C29 1.35(3) . ?
C29 C30 1.49(3) . ?
C31 C32 1.42(3) . ?
C32 C33 1.39(3) . ?
C33 C34 1.51(4) . ?
C34 C35 1.45(4) . ?
C36 C37 1.42(3) . ?
C37 C38 1.30(3) . ?
C38 C39 1.43(3) . ?
C39 C40 1.35(3) . ?
C41 C42 1.421(17) . ?
C42 C43 1.400(19) . ?
C43 C44 1.352(19) . ?
C44 C45 1.481(17) . ?
C45 C46 1.413(19) . ?
C46 C47 1.453(17) . ?
C47 C48 1.374(19) . ?
C48 C49 1.453(19) . ?
C49 C50 1.461(18) . ?
C51 C52 1.436(18) . ?
C52 C53 1.431(19) . ?
C53 C54 1.367(19) . ?
C54 C55 1.478(18) . ?
C55 C56 1.436(19) . ?
C56 C57 1.471(18) . ?
C57 C58 1.353(19) . ?
C58 C59 1.412(19) . ?
C59 C60 1.429(18) . ?
C61 C62 1.446(18) . ?
C62 C63 1.424(19) . ?
C63 C64 1.373(19) . ?
C64 C65 1.450(17) . ?
C65 C66 1.373(19) . ?
C66 C67 1.449(17) . ?
C67 C68 1.357(19) . ?
C68 C69 1.397(19) . ?
C69 C70 1.428(18) . ?
C71 C72 1.422(17) . ?
C72 C73 1.42(2) . ?
C73 C74 1.39(2) . ?
C74 C75 1.469(18) . ?
C75 C76 1.397(19) . ?
C76 C77 1.449(18) . ?
C77 C78 1.385(19) . ?
C78 C79 1.406(19) . ?
C79 C80 1.413(17) . ?
S1 O21 1.427(17) . ?
S1 O22 1.436(14) . ?
S1 O23 1.439(16) . ?
S1 C100 1.813(14) . ?
C100 F2 1.314(18) . ?
C100 F1 1.317(19) . ?
C100 F3 1.331(17) . ?
S2 O24 1.439(16) . ?
S2 O25 1.463(14) . ?
S2 O26 1.466(16) . ?
S2 C200 1.803(17) . ?
C200 F5 1.302(19) . ?
C200 F6 1.320(19) . ?
C200 F4 1.334(19) . ?
S3 O27 1.444(17) . ?
S3 O28 1.457(15) . ?
S3 O29 1.456(17) . ?
S3 C300 1.810(18) . ?
C300 F8 1.286(18) . ?
C300 F9 1.315(18) . ?
C300 F7 1.345(18) . ?
S4 O30 1.415(13) . ?
S4 O31 1.447(15) . ?
S4 O32 1.498(15) . ?
S4 C400 1.814(17) . ?
C400 F11 1.291(18) . ?
C400 F12 1.320(18) . ?
C400 F10 1.325(18) . ?

loop_
_geom_torsion_atom_site_label_1
_geom_torsion_atom_site_label_2
_geom_torsion_atom_site_label_3
_geom_torsion_atom_site_label_4
_geom_torsion
_geom_torsion_site_symmetry_1
_geom_torsion_site_symmetry_2
_geom_torsion_site_symmetry_3
_geom_torsion_site_symmetry_4
_geom_torsion_publ_flag
C3A Re1 N1 C41 86(2) . . . . ?
C2A Re1 N1 C41 -2.5(19) . . . . ?
C1A Re1 N1 C41 -172(13) . . . . ?
N2 Re1 N1 C41 -179.1(19) . . . . ?
N3 Re1 N1 C41 -95.5(18) . . . . ?
C3A Re1 N1 C45 -105.4(18) . . . . ?
C2A Re1 N1 C45 166.1(16) . . . . ?
C1A Re1 N1 C45 -4(14) . . . . ?
N2 Re1 N1 C45 -10.6(15) . . . . ?
N3 Re1 N1 C45 73.0(16) . . . . ?
C3A Re1 N2 C50 -83(2) . . . . ?
C2A Re1 N2 C50 160(5) . . . . ?
C1A Re1 N2 C50 3(2) . . . . ?
N1 Re1 N2 C50 -178(2) . . . . ?
N3 Re1 N2 C50 97.3(18) . . . . ?
C3A Re1 N2 C46 102(2) . . . . ?
C2A Re1 N2 C46 -15(7) . . . . ?
C1A Re1 N2 C46 -172.5(18) . . . . ?
N1 Re1 N2 C46 7.0(17) . . . . ?
N3 Re1 N2 C46 -78.1(18) . . . . ?
C3A Re1 N3 C21 -58(45) . . . . ?
C2A Re1 N3 C21 124.7(19) . . . . ?
C1A Re1 N3 C21 38(2) . . . . ?
N1 Re1 N3 C21 -137.7(19) . . . . ?
N2 Re1 N3 C21 -63.3(19) . . . . ?
C3A Re1 N3 C25 134(44) . . . . ?
C2A Re1 N3 C25 -42.9(19) . . . . ?
C1A Re1 N3 C25 -129.2(19) . . . . ?
N1 Re1 N3 C25 54.7(19) . . . . ?
N2 Re1 N3 C25 129.1(19) . . . . ?
C6A Re2 N4 C55 104(2) . . . . ?
C5A Re2 N4 C55 -166.4(19) . . . . ?
C4A Re2 N4 C55 -12(11) . . . . ?
N5 Re2 N4 C55 7.2(18) . . . . ?
N6 Re2 N4 C55 -73.1(19) . . . . ?
C6A Re2 N4 C51 -84.9(19) . . . . ?
C5A Re2 N4 C51 5.2(19) . . . . ?
C4A Re2 N4 C51 160(9) . . . . ?
N5 Re2 N4 C51 178.8(19) . . . . ?
N6 Re2 N4 C51 98.5(18) . . . . ?
C6A Re2 N5 C56 -98.1(18) . . . . ?
C5A Re2 N5 C56 30(5) . . . . ?
C4A Re2 N5 C56 171.2(18) . . . . ?
N4 Re2 N5 C56 -6.9(17) . . . . ?
N6 Re2 N5 C56 80.0(18) . . . . ?
C6A Re2 N5 C60 84.7(18) . . . . ?
C5A Re2 N5 C60 -147(4) . . . . ?
C4A Re2 N5 C60 -6.0(19) . . . . ?
N4 Re2 N5 C60 175.8(18) . . . . ?
N6 Re2 N5 C60 -97.3(17) . . . . ?
C6A Re2 N6 C26 83(12) . . . . ?
C5A Re2 N6 C26 -131(2) . . . . ?
C4A Re2 N6 C26 -43(2) . . . . ?
N4 Re2 N6 C26 133(2) . . . . ?
N5 Re2 N6 C26 57(2) . . . . ?
C6A Re2 N6 C30 -97(12) . . . . ?
C5A Re2 N6 C30 49.0(17) . . . . ?
C4A Re2 N6 C30 137.0(17) . . . . ?
N4 Re2 N6 C30 -47.9(17) . . . . ?
N5 Re2 N6 C30 -123.0(17) . . . . ?
C9A Re3 N7 C65 -99.2(17) . . . . ?
C7A Re3 N7 C65 34(6) . . . . ?
C8A Re3 N7 C65 166.8(18) . . . . ?
N9 Re3 N7 C65 77.2(16) . . . . ?
N8 Re3 N7 C65 -5.2(15) . . . . ?
C9A Re3 N7 C61 85.2(19) . . . . ?
C7A Re3 N7 C61 -142(5) . . . . ?
C8A Re3 N7 C61 -9(2) . . . . ?
N9 Re3 N7 C61 -98.4(18) . . . . ?
N8 Re3 N7 C61 179.2(19) . . . . ?
C9A Re3 N8 C66 99.1(18) . . . . ?
C7A Re3 N8 C66 -169.1(19) . . . . ?
C8A Re3 N8 C66 -50(8) . . . . ?
N7 Re3 N8 C66 3.1(17) . . . . ?
N9 Re3 N8 C66 -81.3(17) . . . . ?
C9A Re3 N8 C70 -83.0(19) . . . . ?
C7A Re3 N8 C70 9(2) . . . . ?
C8A Re3 N8 C70 128(7) . . . . ?
N7 Re3 N8 C70 -179.0(19) . . . . ?
N9 Re3 N8 C70 96.6(18) . . . . ?
C9A Re3 N9 C31 -40(16) . . . . ?
C7A Re3 N9 C31 50.4(19) . . . . ?
C8A Re3 N9 C31 139(2) . . . . ?
N7 Re3 N9 C31 -121.2(18) . . . . ?
N8 Re3 N9 C31 -46.6(18) . . . . ?
C9A Re3 N9 C35 138(15) . . . . ?
C7A Re3 N9 C35 -131.3(19) . . . . ?
C8A Re3 N9 C35 -43(2) . . . . ?
N7 Re3 N9 C35 57.0(18) . . . . ?
N8 Re3 N9 C35 131.7(19) . . . . ?
C12A Re4 N12 C36 155(17) . . . . ?
C11A Re4 N12 C36 -133.7(19) . . . . ?
C10A Re4 N12 C36 -44.4(19) . . . . ?
N11 Re4 N12 C36 55.8(18) . . . . ?
N10 Re4 N12 C36 130.3(19) . . . . ?
C12A Re4 N12 C40 -31(18) . . . . ?
C11A Re4 N12 C40 41.0(19) . . . . ?
C10A Re4 N12 C40 130.3(19) . . . . ?
N11 Re4 N12 C40 -129.5(19) . . . . ?
N10 Re4 N12 C40 -55.0(19) . . . . ?
C12A Re4 N11 C76 -87(2) . . . . ?
C11A Re4 N11 C76 39(5) . . . . ?
C10A Re4 N11 C76 -179.2(18) . . . . ?
N10 Re4 N11 C76 2.6(18) . . . . ?
N12 Re4 N11 C76 88.8(18) . . . . ?
C12A Re4 N11 C80 85(2) . . . . ?
C11A Re4 N11 C80 -149(4) . . . . ?
C10A Re4 N11 C80 -7.3(19) . . . . ?
N10 Re4 N11 C80 174.5(19) . . . . ?
N12 Re4 N11 C80 -99.2(18) . . . . ?
C12A Re4 N10 C71 -77(2) . . . . ?
C11A Re4 N10 C71 10.7(19) . . . . ?
C10A Re4 N10 C71 165(8) . . . . ?
N11 Re4 N10 C71 -176.8(19) . . . . ?
N12 Re4 N10 C71 101.0(18) . . . . ?
C12A Re4 N10 C75 100.3(19) . . . . ?
C11A Re4 N10 C75 -171.6(17) . . . . ?
C10A Re4 N10 C75 -17(10) . . . . ?
N11 Re4 N10 C75 0.9(16) . . . . ?
N12 Re4 N10 C75 -81.3(17) . . . . ?
C3A Re1 C1A O1 130(15) . . . . ?
C2A Re1 C1A O1 -142(15) . . . . ?
N1 Re1 C1A O1 28(26) . . . . ?
N2 Re1 C1A O1 35(15) . . . . ?
N3 Re1 C1A O1 -48(15) . . . . ?
C3A Re1 C2A O2 -24(26) . . . . ?
C1A Re1 C2A O2 -108(26) . . . . ?
N1 Re1 C2A O2 73(26) . . . . ?
N2 Re1 C2A O2 94(26) . . . . ?
N3 Re1 C2A O2 156(26) . . . . ?
C2A Re1 C3A O3 111(23) . . . . ?
C1A Re1 C3A O3 -163(23) . . . . ?
N1 Re1 C3A O3 13(23) . . . . ?
N2 Re1 C3A O3 -61(23) . . . . ?
N3 Re1 C3A O3 -66(58) . . . . ?
C6A Re2 C4A O4 108(37) . . . . ?
C5A Re2 C4A O4 18(37) . . . . ?
N4 Re2 C4A O4 -137(33) . . . . ?
N5 Re2 C4A O4 -155(37) . . . . ?
N6 Re2 C4A O4 -76(37) . . . . ?
C6A Re2 C5A O5 18(34) . . . . ?
C4A Re2 C5A O5 107(34) . . . . ?
N4 Re2 C5A O5 -75(34) . . . . ?
N5 Re2 C5A O5 -111(33) . . . . ?
N6 Re2 C5A O5 -160(34) . . . . ?
C5A Re2 C6A O6 52(75) . . . . ?
C4A Re2 C6A O6 -36(75) . . . . ?
N4 Re2 C6A O6 149(75) . . . . ?
N5 Re2 C6A O6 -136(74) . . . . ?
N6 Re2 C6A O6 -162(66) . . . . ?
C9A Re3 C7A O7 -51(12) . . . . ?
C8A Re3 C7A O7 42(12) . . . . ?
N7 Re3 C7A O7 175(9) . . . . ?
N9 Re3 C7A O7 133(12) . . . . ?
N8 Re3 C7A O7 -147(12) . . . . ?
C9A Re3 C8A O8 -7(15) . . . . ?
C7A Re3 C8A O8 -98(15) . . . . ?
N7 Re3 C8A O8 91(15) . . . . ?
N9 Re3 C8A O8 173(15) . . . . ?
N8 Re3 C8A O8 142(12) . . . . ?
C7A Re3 C9A O9 -68(64) . . . . ?
C8A Re3 C9A O9 -157(65) . . . . ?
N7 Re3 C9A O9 103(64) . . . . ?
N9 Re3 C9A O9 22(76) . . . . ?
N8 Re3 C9A O9 29(65) . . . . ?
C12A Re4 C10A O10 -88(42) . . . . ?
C11A Re4 C10A O10 -176(100) . . . . ?
N11 Re4 C10A O10 12(42) . . . . ?
N10 Re4 C10A O10 29(48) . . . . ?
N12 Re4 C10A O10 93(42) . . . . ?
C12A Re4 C11A O11 -26(16) . . . . ?
C10A Re4 C11A O11 64(16) . . . . ?
N11 Re4 C11A O11 -154(14) . . . . ?
N10 Re4 C11A O11 -118(16) . . . . ?
N12 Re4 C11A O11 158(16) . . . . ?
C11A Re4 C12A O12 152(27) . . . . ?
C10A Re4 C12A O12 62(27) . . . . ?
N11 Re4 C12A O12 -38(27) . . . . ?
N10 Re4 C12A O12 -112(27) . . . . ?
N12 Re4 C12A O12 -137(22) . . . . ?
C4 N13 C1 C20 -178(3) . . . . ?
C4 N13 C1 C2 3(3) . . . . ?
N13 C1 C2 C3 -2(3) . . . . ?
C20 C1 C2 C3 179(3) . . . . ?
C1 C2 C3 C4 0(3) . . . . ?
C2 C3 C4 N13 2(3) . . . . ?
C2 C3 C4 C5 179(2) . . . . ?
C1 N13 C4 C3 -3(3) . . . . ?
C1 N13 C4 C5 179(2) . . . . ?
C3 C4 C5 C6 -179(2) . . . . ?
N13 C4 C5 C6 -1(3) . . . . ?
C3 C4 C5 C23 12(3) . . . . ?
N13 C4 C5 C23 -171.0(18) . . . . ?
C9 N14 C6 C5 178(2) . . . . ?
C9 N14 C6 C7 1(3) . . . . ?
C4 C5 C6 N14 0(4) . . . . ?
C23 C5 C6 N14 168.4(19) . . . . ?
C4 C5 C6 C7 177(2) . . . . ?
C23 C5 C6 C7 -15(3) . . . . ?
N14 C6 C7 C8 -3(3) . . . . ?
C5 C6 C7 C8 180(2) . . . . ?
C6 C7 C8 C9 3(3) . . . . ?
C6 N14 C9 C10 171(2) . . . . ?
C6 N14 C9 C8 1(2) . . . . ?
C7 C8 C9 C10 -174(2) . . . . ?
C7 C8 C9 N14 -3(3) . . . . ?
N14 C9 C10 C11 4(4) . . . . ?
C8 C9 C10 C11 172(2) . . . . ?
N14 C9 C10 C28 -178(2) . . . . ?
C8 C9 C10 C28 -10(3) . . . . ?
C9 C10 C11 N15 -2(4) . . . . ?
C28 C10 C11 N15 -180(2) . . . . ?
C9 C10 C11 C12 177(2) . . . . ?
C28 C10 C11 C12 -1(4) . . . . ?
C14 N15 C11 C10 175(2) . . . . ?
C14 N15 C11 C12 -5(3) . . . . ?
C10 C11 C12 C13 -175(2) . . . . ?
N15 C11 C12 C13 4(3) . . . . ?
C11 C12 C13 C14 -2(3) . . . . ?
C11 N15 C14 C15 -172(2) . . . . ?
C11 N15 C14 C13 4(3) . . . . ?
C12 C13 C14 N15 -1(3) . . . . ?
C12 C13 C14 C15 174(2) . . . . ?
N15 C14 C15 C16 -6(4) . . . . ?
C13 C14 C15 C16 179(2) . . . . ?
N15 C14 C15 C33 175(2) . . . . ?
C13 C14 C15 C33 0(3) . . . . ?
C14 C15 C16 N16 6(3) . . . . ?
C33 C15 C16 N16 -175.2(18) . . . . ?
C14 C15 C16 C17 -171(2) . . . . ?
C33 C15 C16 C17 8(3) . . . . ?
C19 N16 C16 C15 176(2) . . . . ?
C19 N16 C16 C17 -6(2) . . . . ?
C15 C16 C17 C18 -174(2) . . . . ?
N16 C16 C17 C18 9(3) . . . . ?
C16 C17 C18 C19 -8(3) . . . . ?
C16 N16 C19 C20 -179(2) . . . . ?
C16 N16 C19 C18 1(2) . . . . ?
C17 C18 C19 C20 -175(2) . . . . ?
C17 C18 C19 N16 4(3) . . . . ?
N16 C19 C20 C1 0(4) . . . . ?
C18 C19 C20 C1 180(2) . . . . ?
N16 C19 C20 C38 -174(2) . . . . ?
C18 C19 C20 C38 6(4) . . . . ?
N13 C1 C20 C19 5(5) . . . . ?
C2 C1 C20 C19 -177(2) . . . . ?
N13 C1 C20 C38 179(3) . . . . ?
C2 C1 C20 C38 -3(4) . . . . ?
C25 N3 C21 C22 -12(4) . . . . ?
Re1 N3 C21 C22 179.7(19) . . . . ?
N3 C21 C22 C23 4(4) . . . . ?
C21 C22 C23 C24 -1(3) . . . . ?
C21 C22 C23 C5 176.2(19) . . . . ?
C6 C5 C23 C24 -85(3) . . . . ?
C4 C5 C23 C24 86(3) . . . . ?
C6 C5 C23 C22 98(2) . . . . ?
C4 C5 C23 C22 -91(2) . . . . ?
C22 C23 C24 C25 5(4) . . . . ?
C5 C23 C24 C25 -171(2) . . . . ?
C21 N3 C25 C24 17(4) . . . . ?
Re1 N3 C25 C24 -175.7(17) . . . . ?
C23 C24 C25 N3 -14(4) . . . . ?
C30 N6 C26 C27 4(4) . . . . ?
Re2 N6 C26 C27 -176.3(19) . . . . ?
N6 C26 C27 C28 -2(4) . . . . ?
C26 C27 C28 C29 -3(3) . . . . ?
C26 C27 C28 C10 -180(2) . . . . ?
C11 C10 C28 C29 -64(3) . . . . ?
C9 C10 C28 C29 119(2) . . . . ?
C11 C10 C28 C27 114(3) . . . . ?
C9 C10 C28 C27 -64(3) . . . . ?
C27 C28 C29 C30 5(3) . . . . ?
C10 C28 C29 C30 -178(2) . . . . ?
C26 N6 C30 C29 -2(3) . . . . ?
Re2 N6 C30 C29 178.4(15) . . . . ?
C28 C29 C30 N6 -2(3) . . . . ?
C35 N9 C31 C32 7(3) . . . . ?
Re3 N9 C31 C32 -174.7(15) . . . . ?
N9 C31 C32 C33 -5(4) . . . . ?
C31 C32 C33 C15 -180(2) . . . . ?
C31 C32 C33 C34 -4(3) . . . . ?
C14 C15 C33 C32 -87(3) . . . . ?
C16 C15 C33 C32 94(3) . . . . ?
C14 C15 C33 C34 97(3) . . . . ?
C16 C15 C33 C34 -81(3) . . . . ?
C32 C33 C34 C35 9(4) . . . . ?
C15 C33 C34 C35 -175(2) . . . . ?
C31 N9 C35 C34 0(4) . . . . ?
Re3 N9 C35 C34 -179(2) . . . . ?
C33 C34 C35 N9 -8(4) . . . . ?
C40 N12 C36 C37 9(4) . . . . ?
Re4 N12 C36 C37 -176.9(16) . . . . ?
N12 C36 C37 C38 -3(4) . . . . ?
C36 C37 C38 C39 1(3) . . . . ?
C36 C37 C38 C20 176(2) . . . . ?
C19 C20 C38 C37 -117(3) . . . . ?
C1 C20 C38 C37 69(4) . . . . ?
C19 C20 C38 C39 59(4) . . . . ?
C1 C20 C38 C39 -116(3) . . . . ?
C37 C38 C39 C40 -3(3) . . . . ?
C20 C38 C39 C40 -179(2) . . . . ?
C36 N12 C40 C39 -11(4) . . . . ?
Re4 N12 C40 C39 174.0(19) . . . . ?
C38 C39 C40 N12 9(4) . . . . ?
C45 N1 C41 C42 -1(4) . . . . ?
Re1 N1 C41 C42 166.9(18) . . . . ?
N1 C41 C42 C43 2(5) . . . . ?
C41 C42 C43 C44 -3(5) . . . . ?
C42 C43 C44 C45 3(4) . . . . ?
C41 N1 C45 C46 -178(2) . . . . ?
Re1 N1 C45 C46 14(3) . . . . ?
C41 N1 C45 C44 1(3) . . . . ?
Re1 N1 C45 C44 -167.6(16) . . . . ?
C43 C44 C45 N1 -2(4) . . . . ?
C43 C44 C45 C46 177(2) . . . . ?
C50 N2 C46 C45 -178(2) . . . . ?
Re1 N2 C46 C45 -2(3) . . . . ?
C50 N2 C46 C47 -8(3) . . . . ?
Re1 N2 C46 C47 167.5(17) . . . . ?
N1 C45 C46 N2 -8(3) . . . . ?
C44 C45 C46 N2 174(2) . . . . ?
N1 C45 C46 C47 -177(2) . . . . ?
C44 C45 C46 C47 4(4) . . . . ?
N2 C46 C47 C48 12(4) . . . . ?
C45 C46 C47 C48 -179(2) . . . . ?
C46 C47 C48 C49 -10(4) . . . . ?
C47 C48 C49 C50 4(4) . . . . ?
C46 N2 C50 C49 2(4) . . . . ?
Re1 N2 C50 C49 -173.7(18) . . . . ?
C48 C49 C50 N2 0(4) . . . . ?
C55 N4 C51 C52 2(3) . . . . ?
Re2 N4 C51 C52 -169.2(17) . . . . ?
N4 C51 C52 C53 1(4) . . . . ?
C51 C52 C53 C54 0(5) . . . . ?
C52 C53 C54 C55 -2(4) . . . . ?
C51 N4 C55 C56 -179(2) . . . . ?
Re2 N4 C55 C56 -7(3) . . . . ?
C51 N4 C55 C54 -5(4) . . . . ?
Re2 N4 C55 C54 167(2) . . . . ?
C53 C54 C55 N4 5(4) . . . . ?
C53 C54 C55 C56 179(2) . . . . ?
C60 N5 C56 C55 -177(2) . . . . ?
Re2 N5 C56 C55 5(3) . . . . ?
C60 N5 C56 C57 3(4) . . . . ?
Re2 N5 C56 C57 -175(2) . . . . ?
N4 C55 C56 N5 1(3) . . . . ?
C54 C55 C56 N5 -173(2) . . . . ?
N4 C55 C56 C57 -179(2) . . . . ?
C54 C55 C56 C57 7(4) . . . . ?
N5 C56 C57 C58 -7(4) . . . . ?
C55 C56 C57 C58 173(2) . . . . ?
C56 C57 C58 C59 11(5) . . . . ?
C57 C58 C59 C60 -11(5) . . . . ?
C56 N5 C60 C59 -1(4) . . . . ?
Re2 N5 C60 C59 176(2) . . . . ?
C58 C59 C60 N5 5(4) . . . . ?
C65 N7 C61 C62 -6(3) . . . . ?
Re3 N7 C61 C62 170.1(19) . . . . ?
N7 C61 C62 C63 1(4) . . . . ?
C61 C62 C63 C64 12(5) . . . . ?
C62 C63 C64 C65 -20(4) . . . . ?
C61 N7 C65 C66 -178(2) . . . . ?
Re3 N7 C65 C66 6(2) . . . . ?
C61 N7 C65 C64 -3(3) . . . . ?
Re3 N7 C65 C64 -178.7(18) . . . . ?
C63 C64 C65 C66 -170(2) . . . . ?
C63 C64 C65 N7 16(4) . . . . ?
C70 N8 C66 C65 -178(3) . . . . ?
Re3 N8 C66 C65 -1(3) . . . . ?
C70 N8 C66 C67 -3(4) . . . . ?
Re3 N8 C66 C67 173.6(16) . . . . ?
N7 C65 C66 N8 -3(3) . . . . ?
C64 C65 C66 N8 -178(2) . . . . ?
N7 C65 C66 C67 -177(2) . . . . ?
C64 C65 C66 C67 8(4) . . . . ?
N8 C66 C67 C68 4(4) . . . . ?
C65 C66 C67 C68 179(2) . . . . ?
C66 C67 C68 C69 -4(4) . . . . ?
C67 C68 C69 C70 4(4) . . . . ?
C66 N8 C70 C69 3(5) . . . . ?
Re3 N8 C70 C69 -174.0(18) . . . . ?
C68 C69 C70 N8 -3(4) . . . . ?
C75 N10 C71 C72 4(3) . . . . ?
Re4 N10 C71 C72 -179.0(16) . . . . ?
N10 C71 C72 C73 -11(4) . . . . ?
C71 C72 C73 C74 11(6) . . . . ?
C72 C73 C74 C75 -3(7) . . . . ?
C71 N10 C75 C76 174(2) . . . . ?
Re4 N10 C75 C76 -4(3) . . . . ?
C71 N10 C75 C74 4(4) . . . . ?
Re4 N10 C75 C74 -174(2) . . . . ?
C73 C74 C75 C76 -172(4) . . . . ?
C73 C74 C75 N10 -4(5) . . . . ?
C80 N11 C76 C75 -178.3(19) . . . . ?
Re4 N11 C76 C75 -6(3) . . . . ?
C80 N11 C76 C77 24(3) . . . . ?
Re4 N11 C76 C77 -163(2) . . . . ?
N10 C75 C76 N11 6(3) . . . . ?
C74 C75 C76 N11 174(3) . . . . ?
N10 C75 C76 C77 164(2) . . . . ?
C74 C75 C76 C77 -27(4) . . . . ?
N11 C76 C77 C78 -19(4) . . . . ?
C75 C76 C77 C78 -176(3) . . . . ?
C76 C77 C78 C79 6(5) . . . . ?
C77 C78 C79 C80 -2(5) . . . . ?
C78 C79 C80 N11 9(4) . . . . ?
C76 N11 C80 C79 -20(3) . . . . ?
Re4 N11 C80 C79 167(2) . . . . ?
O21 S1 C100 F2 60.0 . . . . ?
O22 S1 C100 F2 -60.0 . . . . ?
O23 S1 C100 F2 -179.2 . . . . ?
O21 S1 C100 F1 -61.0 . . . . ?
O22 S1 C100 F1 178.9 . . . . ?
O23 S1 C100 F1 59.8 . . . . ?
O21 S1 C100 F3 179.3 . . . . ?
O22 S1 C100 F3 59.2 . . . . ?
O23 S1 C100 F3 -59.9 . . . . ?
O24 S2 C200 F5 45(3) . . . . ?
O25 S2 C200 F5 -72(3) . . . . ?
O26 S2 C200 F5 171(3) . . . . ?
O24 S2 C200 F6 175(3) . . . . ?
O25 S2 C200 F6 58(3) . . . . ?
O26 S2 C200 F6 -60(3) . . . . ?
O24 S2 C200 F4 -68(3) . . . . ?
O25 S2 C200 F4 175(2) . . . . ?
O26 S2 C200 F4 57(3) . . . . ?
O27 S3 C300 F8 43(3) . . . . ?
O28 S3 C300 F8 -68(3) . . . . ?
O29 S3 C300 F8 174(3) . . . . ?
O27 S3 C300 F9 176(3) . . . . ?
O28 S3 C300 F9 65(3) . . . . ?
O29 S3 C300 F9 -53(3) . . . . ?
O27 S3 C300 F7 -70(3) . . . . ?
O28 S3 C300 F7 179(2) . . . . ?
O29 S3 C300 F7 61(3) . . . . ?
O30 S4 C400 F11 55(2) . . . . ?
O31 S4 C400 F11 -66(2) . . . . ?
O32 S4 C400 F11 175(2) . . . . ?
O30 S4 C400 F12 -174(2) . . . . ?
O31 S4 C400 F12 66(2) . . . . ?
O32 S4 C400 F12 -54(2) . . . . ?
O30 S4 C400 F10 -62(2) . . . . ?
O31 S4 C400 F10 177(2) . . . . ?
O32 S4 C400 F10 57(2) . . . . ?
